data_4318651
loop_
_publ_author_name
'Felix Zamora'
'Michal Sabat'

_publ_section_title
;
 Simultaneous N7,O6-Binding of Guanine to Two Zinc Centers and Its
 Possible Biological Significance
;
_journal_name_full 'Inorganic Chemistry'
_journal_page_first 4976
_journal_page_last 4977
_journal_paper_doi 10.1021/ic0258532
_journal_volume 41
_journal_year 2002
_chemical_formula_sum 'C14 H20 Cl4 N10 O3 Zn2'
_chemical_formula_weight 648.94
_chemical_name_systematic
; 
 ? 
;
_space_group_IT_number 4
_symmetry_cell_setting monoclinic
_symmetry_space_group_name_Hall 'P 2yb'
_symmetry_space_group_name_H-M 'P 1 21 1'
_atom_sites_solution_hydrogens difmap
_atom_sites_solution_primary direct
_atom_sites_solution_secondary difmap
_audit_creation_method SHELXL-97
_cell_angle_alpha 90.00
_cell_angle_beta 101.0690(10)
_cell_angle_gamma 90.00
_cell_formula_units_Z 2
_cell_length_a 11.0636(6)
_cell_length_b 6.6545(4)
_cell_length_c 15.9630(9)
_cell_measurement_reflns_used 5839
_cell_measurement_temperature 153(2)
_cell_measurement_theta_max 32.479
_cell_measurement_theta_min 2.479
_cell_volume 1153.38(11)
_computing_cell_refinement 'Bruker SMART'
_computing_data_collection 'Bruker SMART'
_computing_data_reduction 'Bruker SHELXTL'
_computing_molecular_graphics 'Bruker SHELXTL'
_computing_publication_material 'Bruker SHELXTL'
_computing_structure_refinement 'SHELXL-97 (Sheldrick, 1997)'
_computing_structure_solution 'SHELXS-97 (Sheldrick, 1990)'
_diffrn_ambient_temperature 153(2)
_diffrn_measured_fraction_theta_full 0.997
_diffrn_measured_fraction_theta_max 0.997
_diffrn_measurement_device_type 'Bruker SMART APEX CCD area detector'
_diffrn_measurement_method 'phi and omega scans'
_diffrn_radiation_monochromator graphite
_diffrn_radiation_source 'fine-focus sealed tube'
_diffrn_radiation_type MoK\a
_diffrn_radiation_wavelength 0.71073
_diffrn_reflns_av_R_equivalents 0.0259
_diffrn_reflns_av_sigmaI/netI 0.0574
_diffrn_reflns_limit_h_max 16
_diffrn_reflns_limit_h_min -16
_diffrn_reflns_limit_k_max 10
_diffrn_reflns_limit_k_min -9
_diffrn_reflns_limit_l_max 23
_diffrn_reflns_limit_l_min -24
_diffrn_reflns_number 16002
_diffrn_reflns_theta_full 32.51
_diffrn_reflns_theta_max 32.51
_diffrn_reflns_theta_min 1.88
_exptl_absorpt_coefficient_mu 2.584
_exptl_absorpt_correction_T_max 0.801924
_exptl_absorpt_correction_T_min 0.625889
_exptl_absorpt_correction_type empirical
_exptl_absorpt_process_details 'Bruker SADABS'
_exptl_crystal_colour colorless
_exptl_crystal_density_diffrn 1.869
_exptl_crystal_density_meas ?
_exptl_crystal_density_method 'not measured'
_exptl_crystal_description needle
_exptl_crystal_F_000 652
_exptl_crystal_size_max 0.27
_exptl_crystal_size_mid 0.11
_exptl_crystal_size_min 0.09
_refine_diff_density_max 0.933
_refine_diff_density_min -0.413
_refine_diff_density_rms 0.074
_refine_ls_abs_structure_details 'Flack H D (1983), Acta Cryst. A39, 876-881'
_refine_ls_abs_structure_Flack 0.023(6)
_refine_ls_extinction_coef none
_refine_ls_extinction_method none
_refine_ls_goodness_of_fit_ref 0.831
_refine_ls_hydrogen_treatment allref
_refine_ls_matrix_type full
_refine_ls_number_parameters 378
_refine_ls_number_reflns 8202
_refine_ls_number_restraints 1
_refine_ls_restrained_S_all 0.831
_refine_ls_R_factor_all 0.0308
_refine_ls_R_factor_gt 0.0270
_refine_ls_shift/su_max 0.001
_refine_ls_shift/su_mean 0.000
_refine_ls_structure_factor_coef Fsqd
_refine_ls_weighting_details 'calc w=1/[\s^2^(Fo^2^)+(0.0150P)^2^+0.0000P] where P=(Fo^2^+2Fc^2^)/3'
_refine_ls_weighting_scheme calc
_refine_ls_wR_factor_gt 0.0471
_refine_ls_wR_factor_ref 0.0476
_reflns_number_gt 7129
_reflns_number_total 8202
_reflns_threshold_expression >2sigma(I)
_cod_data_source_file ic0258532_s1.cif
_cod_data_source_block C14H20N10O3Cl4Zn2
_cod_depositor_comments
;
The following automatic conversions were performed:

'_symmetry_cell_setting' value 'Monoclinic' changed to 'monoclinic'
according to the built-in table from CIF Core dictionary named
'cif_core.dic' version 2.4.1 from 2010-06-29.

Automatic conversion script
Id: cif_fix_values 1646 2011-03-28 12:23:43Z adriana 

The following automatic conversions were performed:

'_exptl_crystal_density_meas' value 'not measured' was changed to '?'
- the value is perceived as not measured.

Automatic conversion script
Id: cif_fix_values 3008 2015-01-20 13:52:24Z robertas 
;
_cod_database_code 4318651

loop_
_symmetry_equiv_pos_as_xyz
'x, y, z'
'-x, y+1/2, -z'

loop_
_atom_site_label
_atom_site_type_symbol
_atom_site_fract_x
_atom_site_fract_y
_atom_site_fract_z
_atom_site_U_iso_or_equiv
_atom_site_adp_type
_atom_site_occupancy
_atom_site_symmetry_multiplicity
_atom_site_calc_flag
_atom_site_refinement_flags
_atom_site_disorder_assembly
_atom_site_disorder_group
Zn1 Zn 0.25944(2) -0.00219(4) 0.408615(14) 0.01650(5) Uani 1 1 d . . .
Zn2 Zn 0.16134(2) 0.12949(4) 0.120066(15) 0.01824(5) Uani 1 1 d . . .
Cl1 Cl 0.41912(4) 0.16157(9) 0.36894(3) 0.02244(11) Uani 1 1 d . . .
Cl2 Cl 0.27375(4) -0.33793(8) 0.39881(3) 0.02076(10) Uani 1 1 d . . .
Cl3 Cl 0.17864(6) 0.22917(10) -0.00969(4) 0.03139(13) Uani 1 1 d . . .
Cl4 Cl 0.23134(5) -0.18131(9) 0.15426(3) 0.02339(11) Uani 1 1 d . . .
O1W O 0.2532(2) 0.3292(4) 0.20277(14) 0.0382(5) Uani 1 1 d . . .
O6A O 0.11728(13) 0.0872(2) 0.32092(9) 0.0213(3) Uani 1 1 d . . .
O6B O -0.00927(13) -0.0259(2) 0.51051(9) 0.0208(3) Uani 1 1 d . . .
N1A N -0.07748(16) 0.0943(3) 0.35071(11) 0.0158(4) Uani 1 1 d . . .
N1B N 0.01405(17) 0.0758(3) 0.64809(11) 0.0167(4) Uani 1 1 d . . .
N2A N -0.26610(18) 0.1032(3) 0.39138(12) 0.0205(4) Uani 1 1 d . . .
N2B N 0.02151(18) 0.1511(3) 0.79044(12) 0.0217(4) Uani 1 1 d . . .
N3A N -0.26043(14) 0.1635(3) 0.25017(10) 0.0160(3) Uani 1 1 d . . .
N3B N 0.20166(14) 0.1647(3) 0.73875(10) 0.0163(3) Uani 1 1 d . . .
N7A N -0.01158(15) 0.1645(3) 0.13662(10) 0.0172(3) Uani 1 1 d . . .
N7B N 0.27023(15) 0.0785(2) 0.53139(10) 0.0166(4) Uani 1 1 d . . .
N9A N -0.21457(15) 0.2045(3) 0.10875(10) 0.0164(3) Uani 1 1 d . . .
N9B N 0.36953(14) 0.1599(3) 0.66228(10) 0.0163(3) Uani 1 1 d . . .
C2A C -0.20294(17) 0.1221(3) 0.32847(12) 0.0156(4) Uani 1 1 d . . .
C2B C 0.08183(17) 0.1328(3) 0.72563(12) 0.0160(4) Uani 1 1 d . . .
C4A C -0.18336(17) 0.1701(3) 0.19476(12) 0.0151(4) Uani 1 1 d . . .
C4B C 0.24821(16) 0.1378(3) 0.66761(11) 0.0153(4) Uani 1 1 d . . .
C5A C -0.05651(17) 0.1453(3) 0.21171(11) 0.0152(4) Uani 1 1 d . . .
C5B C 0.18704(18) 0.0862(3) 0.58679(12) 0.0154(4) Uani 1 1 d . . .
C6A C 0.00335(18) 0.1071(3) 0.29578(12) 0.0164(4) Uani 1 1 d . . .
C6B C 0.05999(19) 0.0414(3) 0.57451(12) 0.0159(4) Uani 1 1 d . . .
C8A C -0.10927(19) 0.2000(3) 0.07735(13) 0.0178(4) Uani 1 1 d . . .
C8B C 0.37768(18) 0.1243(4) 0.57953(12) 0.0186(4) Uani 1 1 d . . .
C9A C -0.3392(2) 0.2428(4) 0.05819(14) 0.0221(5) Uani 1 1 d . . .
C9B C 0.4710(2) 0.2179(4) 0.73198(14) 0.0210(4) Uani 1 1 d . . .
C10A C -0.4265(3) 0.0737(5) 0.0621(2) 0.0363(7) Uani 1 1 d . . .
C10B C 0.4781(2) 0.0777(4) 0.80726(16) 0.0298(6) Uani 1 1 d . . .
H1A H -0.050(2) 0.067(4) 0.3949(15) 0.030(8) Uiso 1 1 d . . .
H1B H -0.0607(19) 0.065(3) 0.6394(12) 0.007(5) Uiso 1 1 d . . .
H1W1 H 0.265(3) 0.400(5) 0.195(2) 0.044(14) Uiso 1 1 d . . .
H1W2 H 0.287(3) 0.309(5) 0.260(2) 0.070(11) Uiso 1 1 d . . .
H2A1 H -0.232(2) 0.095(4) 0.4372(14) 0.018(7) Uiso 1 1 d . . .
H2A2 H -0.346(2) 0.122(5) 0.3811(15) 0.038(7) Uiso 1 1 d . . .
H2B1 H -0.062(2) 0.158(4) 0.7856(14) 0.031(7) Uiso 1 1 d . . .
H2B2 H 0.060(2) 0.185(4) 0.8357(15) 0.022(7) Uiso 1 1 d . . .
H8A H -0.1109(19) 0.214(3) 0.0163(14) 0.018(6) Uiso 1 1 d . . .
H8B H 0.4528(18) 0.149(4) 0.5609(12) 0.017(5) Uiso 1 1 d . . .
H9A1 H -0.327(2) 0.270(4) 0.0043(16) 0.033(7) Uiso 1 1 d . . .
H9A2 H -0.369(2) 0.361(4) 0.0802(15) 0.028(7) Uiso 1 1 d . . .
H9B1 H 0.540(2) 0.225(4) 0.7101(14) 0.026(6) Uiso 1 1 d . . .
H9B2 H 0.4585(19) 0.356(4) 0.7480(13) 0.016(6) Uiso 1 1 d . . .
H10A H -0.504(3) 0.099(4) 0.0289(15) 0.038(8) Uiso 1 1 d . . .
H10B H -0.400(3) -0.038(5) 0.0483(18) 0.040(9) Uiso 1 1 d . . .
H10C H -0.438(2) 0.042(5) 0.1187(19) 0.050(9) Uiso 1 1 d . . .
H11A H 0.555(2) 0.107(4) 0.8487(16) 0.040(7) Uiso 1 1 d . . .
H11B H 0.489(2) -0.071(4) 0.7886(16) 0.038(8) Uiso 1 1 d . . .
H11C H 0.411(2) 0.087(4) 0.8303(15) 0.028(7) Uiso 1 1 d . . .

loop_
_atom_site_aniso_label
_atom_site_aniso_U_11
_atom_site_aniso_U_22
_atom_site_aniso_U_33
_atom_site_aniso_U_23
_atom_site_aniso_U_13
_atom_site_aniso_U_12
Zn1 0.01369(11) 0.02161(12) 0.01411(11) -0.00062(10) 0.00245(8) 0.00085(10)
Zn2 0.01723(11) 0.02027(12) 0.01743(11) 0.00194(11) 0.00387(9) 0.00067(11)
Cl1 0.0162(2) 0.0296(3) 0.0222(2) 0.0008(2) 0.00545(18) -0.0026(2)
Cl2 0.0188(2) 0.0209(3) 0.0231(2) -0.0005(2) 0.00547(19) 0.0001(2)
Cl3 0.0395(3) 0.0356(3) 0.0204(3) 0.0073(2) 0.0091(2) 0.0000(3)
Cl4 0.0230(3) 0.0229(3) 0.0250(3) 0.0052(2) 0.0064(2) 0.0049(2)
O1W 0.0508(13) 0.0272(11) 0.0298(11) 0.0038(10) -0.0093(9) -0.0166(11)
O6A 0.0150(7) 0.0304(9) 0.0173(7) 0.0033(6) 0.0004(6) 0.0033(6)
O6B 0.0206(7) 0.0246(8) 0.0157(7) 0.0010(6) -0.0001(5) -0.0046(7)
N1A 0.0170(9) 0.0187(10) 0.0107(8) 0.0016(7) 0.0002(6) -0.0001(7)
N1B 0.0126(8) 0.0205(9) 0.0171(9) 0.0007(7) 0.0033(7) -0.0012(7)
N2A 0.0202(9) 0.0271(11) 0.0139(9) -0.0011(8) 0.0027(7) -0.0015(8)
N2B 0.0213(9) 0.0267(10) 0.0186(9) -0.0026(9) 0.0075(7) -0.0006(9)
N3A 0.0150(8) 0.0169(9) 0.0157(8) -0.0006(7) 0.0018(6) 0.0009(7)
N3B 0.0181(8) 0.0171(9) 0.0144(8) 0.0004(7) 0.0049(6) 0.0011(7)
N7A 0.0186(8) 0.0173(9) 0.0150(8) -0.0008(7) 0.0014(6) 0.0020(7)
N7B 0.0156(8) 0.0207(9) 0.0138(8) 0.0003(6) 0.0033(6) 0.0002(7)
N9A 0.0150(8) 0.0195(9) 0.0134(8) -0.0008(7) -0.0005(6) 0.0034(7)
N9B 0.0150(8) 0.0190(9) 0.0145(8) -0.0006(7) 0.0016(6) -0.0004(7)
C2A 0.0179(9) 0.0115(8) 0.0170(9) -0.0030(8) 0.0028(7) 0.0005(8)
C2B 0.0202(9) 0.0109(8) 0.0176(9) 0.0015(8) 0.0056(7) 0.0021(8)
C4A 0.0183(9) 0.0121(10) 0.0139(9) -0.0012(7) 0.0007(7) 0.0008(8)
C4B 0.0154(9) 0.0144(9) 0.0158(9) 0.0011(8) 0.0024(7) 0.0032(8)
C5A 0.0156(9) 0.0144(9) 0.0151(8) -0.0008(8) 0.0016(7) 0.0012(8)
C5B 0.0168(10) 0.0148(10) 0.0153(9) 0.0010(7) 0.0051(7) 0.0014(7)
C6A 0.0190(10) 0.0124(9) 0.0178(9) -0.0019(8) 0.0033(7) 0.0002(8)
C6B 0.0175(10) 0.0152(10) 0.0148(9) 0.0031(7) 0.0021(8) 0.0004(7)
C8A 0.0200(10) 0.0192(10) 0.0140(9) 0.0009(8) 0.0027(8) 0.0026(8)
C8B 0.0177(9) 0.0218(10) 0.0166(9) 0.0005(9) 0.0040(7) -0.0001(9)
C9A 0.0187(11) 0.0285(12) 0.0169(11) 0.0019(9) -0.0020(9) 0.0078(9)
C9B 0.0158(10) 0.0288(13) 0.0176(10) 0.0002(9) 0.0016(8) -0.0054(9)
C10A 0.0235(14) 0.0386(17) 0.0416(17) 0.0026(13) -0.0070(12) -0.0035(11)
C10B 0.0182(12) 0.0450(17) 0.0238(12) 0.0102(11) -0.0018(10) -0.0050(10)

loop_
_atom_type_symbol
_atom_type_description
_atom_type_scat_dispersion_real
_atom_type_scat_dispersion_imag
_atom_type_scat_source
C C 0.0033 0.0016 'International Tables Vol C Tables 4.2.6.8 and 6.1.1.4'
H H 0.0000 0.0000 'International Tables Vol C Tables 4.2.6.8 and 6.1.1.4'
N N 0.0061 0.0033 'International Tables Vol C Tables 4.2.6.8 and 6.1.1.4'
O O 0.0106 0.0060 'International Tables Vol C Tables 4.2.6.8 and 6.1.1.4'
Cl Cl 0.1484 0.1585 'International Tables Vol C Tables 4.2.6.8 and 6.1.1.4'
Zn Zn 0.2839 1.4301 'International Tables Vol C Tables 4.2.6.8 and 6.1.1.4'

loop_
_geom_angle_atom_site_label_1
_geom_angle_atom_site_label_2
_geom_angle_atom_site_label_3
_geom_angle
_geom_angle_site_symmetry_1
_geom_angle_site_symmetry_3
_geom_angle_publ_flag
O6A Zn1 N7B 119.83(6) . . ?
O6A Zn1 Cl2 107.80(5) . . ?
N7B Zn1 Cl2 109.94(5) . . ?
O6A Zn1 Cl1 102.31(5) . . ?
N7B Zn1 Cl1 103.89(5) . . ?
Cl2 Zn1 Cl1 112.91(2) . . ?
N7A Zn2 O1W 102.29(9) . . ?
N7A Zn2 Cl3 110.23(5) . . ?
O1W Zn2 Cl3 107.02(7) . . ?
N7A Zn2 Cl4 111.79(5) . . ?
O1W Zn2 Cl4 110.10(7) . . ?
Cl3 Zn2 Cl4 114.59(2) . . ?
C6A O6A Zn1 150.28(14) . . ?
C6A N1A C2A 125.17(17) . . ?
C2B N1B C6B 125.77(18) . . ?
C2A N3A C4A 112.33(16) . . ?
C2B N3B C4B 112.35(16) . . ?
C8A N7A C5A 104.87(16) . . ?
C8A N7A Zn2 127.08(14) . . ?
C5A N7A Zn2 127.95(13) . . ?
C8B N7B C5B 104.61(16) . . ?
C8B N7B Zn1 120.42(13) . . ?
C5B N7B Zn1 134.77(14) . . ?
C8A N9A C4A 107.34(16) . . ?
C8A N9A C9A 125.41(17) . . ?
C4A N9A C9A 127.24(17) . . ?
C8B N9B C4B 106.85(16) . . ?
C8B N9B C9B 126.56(17) . . ?
C4B N9B C9B 126.56(16) . . ?
N3A C2A N2A 120.40(18) . . ?
N3A C2A N1A 123.46(17) . . ?
N2A C2A N1A 116.14(17) . . ?
N3B C2B N2B 119.81(18) . . ?
N3B C2B N1B 123.12(17) . . ?
N2B C2B N1B 117.04(18) . . ?
N3A C4A N9A 126.62(17) . . ?
N3A C4A C5A 127.92(17) . . ?
N9A C4A C5A 105.46(16) . . ?
N3B C4B N9B 125.21(17) . . ?
N3B C4B C5B 128.57(17) . . ?
N9B C4B C5B 106.22(16) . . ?
C4A C5A N7A 109.70(16) . . ?
C4A C5A C6A 118.88(17) . . ?
N7A C5A C6A 131.43(17) . . ?
C4B C5B N7B 109.70(17) . . ?
C4B C5B C6B 118.57(17) . . ?
N7B C5B C6B 131.62(18) . . ?
O6A C6A N1A 121.88(18) . . ?
O6A C6A C5A 125.92(18) . . ?
N1A C6A C5A 112.20(17) . . ?
O6B C6B N1B 119.34(18) . . ?
O6B C6B C5B 129.25(18) . . ?
N1B C6B C5B 111.38(17) . . ?
N7A C8A N9A 112.63(18) . . ?
N7B C8B N9B 112.62(17) . . ?
N9A C9A C10A 113.0(2) . . ?
N9B C9B C10B 110.77(19) . . ?

loop_
_geom_bond_atom_site_label_1
_geom_bond_atom_site_label_2
_geom_bond_distance
_geom_bond_site_symmetry_2
_geom_bond_publ_flag
Zn1 O6A 1.9855(14) . ?
Zn1 N7B 2.0133(16) . ?
Zn1 Cl2 2.2474(6) . ?
Zn1 Cl1 2.2670(5) . ?
Zn2 N7A 1.9945(16) . ?
Zn2 O1W 2.007(2) . ?
Zn2 Cl3 2.2179(6) . ?
Zn2 Cl4 2.2390(6) . ?
O6A C6A 1.254(2) . ?
O6B C6B 1.237(2) . ?
N1A C6A 1.370(3) . ?
N1A C2A 1.378(2) . ?
N1B C2B 1.372(2) . ?
N1B C6B 1.385(3) . ?
N2A C2A 1.335(2) . ?
N2B C2B 1.340(2) . ?
N3A C2A 1.318(2) . ?
N3A C4A 1.342(2) . ?
N3B C2B 1.319(2) . ?
N3B C4B 1.346(2) . ?
N7A C8A 1.314(2) . ?
N7A C5A 1.389(2) . ?
N7B C8B 1.321(3) . ?
N7B C5B 1.394(2) . ?
N9A C8A 1.354(3) . ?
N9A C4A 1.369(2) . ?
N9A C9A 1.479(3) . ?
N9B C8B 1.362(2) . ?
N9B C4B 1.369(2) . ?
N9B C9B 1.472(3) . ?
C4A C5A 1.387(3) . ?
C4B C5B 1.380(3) . ?
C5A C6A 1.401(3) . ?
C5B C6B 1.413(3) . ?
C9A C10A 1.492(4) . ?
C9B C10B 1.512(3) . ?
